data_7064065
loop_
_publ_author_name
'Chao, Yu-Chieh'
'Hung, Yu-Hsuan'
'Su, Yu-Chia'
'Ko, Bao-Tsan'
'Cheng, Ban-Jing'
'Hu, Ching-Han'
'Ting, Chien-Ling'
'Liu, Guan-Lin'
'Dehury, Budheswar'
'Huang, Jui-Hsien'
'Datta, Amitabha'

_publ_section_title
;
 Synthesis, structure and DFT calculation of bi- and tridentate ketiminate
 ligand-assisted aluminum complexes: potential catalyst for styrene
 oxide--CO2 cycloaddition reaction
;
_journal_issue 44
_journal_name_full 'New Journal of Chemistry'
_journal_page_first 19269
_journal_page_last 19280
_journal_paper_doi 10.1039/D5NJ03282B
_journal_volume 49
_journal_year 2025
_chemical_formula_moiety 'C60 H72 Al2 N2 O8'
_chemical_formula_sum 'C60 H72 Al2 N2 O8'
_chemical_formula_weight 1003.15
_space_group_crystal_system triclinic
_space_group_IT_number 2
_space_group_name_Hall '-P 1'
_space_group_name_H-M_alt 'P -1'
_atom_sites_solution_hydrogens mixed
_audit_creation_date 2023-04-09
_audit_creation_method
;
Olex2 1.2-ac3
(compiled 2017.08.10 svn.r3458 for OlexSys, GUI svn.r5381)
;
_audit_update_record
;
2023-04-09 deposited with the CCDC.	2025-09-30 downloaded from the CCDC.
;
_cell_angle_alpha 118.024(2)
_cell_angle_beta 92.605(2)
_cell_angle_gamma 108.159(2)
_cell_formula_units_Z 1
_cell_length_a 11.4459(6)
_cell_length_b 12.9358(7)
_cell_length_c 13.0353(7)
_cell_measurement_reflns_used 9765
_cell_measurement_temperature 150(2)
_cell_measurement_theta_max 26.55
_cell_measurement_theta_min 3.11
_cell_volume 1575.96(15)
_computing_cell_refinement 'Bruker SAINT'
_computing_data_collection 'Bruker APEX2'
_computing_data_reduction 'Bruker SAINT'
_computing_molecular_graphics 'Olex2 (Dolomanov et al., 2009)'
_computing_publication_material 'Olex2 (Dolomanov et al., 2009)'
_computing_structure_refinement 'ShelXL (Sheldrick, 2015)'
_computing_structure_solution 'SHELXS-97 (Sheldrick 2008)'
_diffrn_ambient_temperature 150.15
_diffrn_detector_area_resol_mean 8.3333
_diffrn_measured_fraction_theta_full 0.993
_diffrn_measured_fraction_theta_max 0.993
_diffrn_measurement_device_type 'Bruker APEX-II CCD'
_diffrn_measurement_method '\f and \w scans'
_diffrn_radiation_type MoK\a
_diffrn_radiation_wavelength 0.71073
_diffrn_reflns_av_R_equivalents 0.0440
_diffrn_reflns_av_unetI/netI 0.0325
_diffrn_reflns_Laue_measured_fraction_full 0.993
_diffrn_reflns_Laue_measured_fraction_max 0.993
_diffrn_reflns_limit_h_max 13
_diffrn_reflns_limit_h_min -13
_diffrn_reflns_limit_k_max 15
_diffrn_reflns_limit_k_min -15
_diffrn_reflns_limit_l_max 14
_diffrn_reflns_limit_l_min -15
_diffrn_reflns_number 25228
_diffrn_reflns_point_group_measured_fraction_full 0.993
_diffrn_reflns_point_group_measured_fraction_max 0.993
_diffrn_reflns_theta_full 24.999
_diffrn_reflns_theta_max 24.999
_diffrn_reflns_theta_min 2.439
_exptl_absorpt_coefficient_mu 0.095
_exptl_absorpt_correction_T_max 0.954
_exptl_absorpt_correction_T_min 0.954
_exptl_absorpt_correction_type multi-scan
_exptl_absorpt_process_details
;
 SADABS 2016/2: Krause, L., Herbst-Irmer, R., Sheldrick G.M. & Stalke D.,
 J. Appl. Cryst. 48 (2015) 3-10
;
_exptl_crystal_density_diffrn 1.057
_exptl_crystal_density_method 'not measured'
_exptl_crystal_description cubic
_exptl_crystal_F_000 536
_exptl_crystal_size_max 0.5
_exptl_crystal_size_mid 0.5
_exptl_crystal_size_min 0.5
_refine_diff_density_max 0.547
_refine_diff_density_min -0.995
_refine_diff_density_rms 0.106
_refine_ls_extinction_method none
_refine_ls_goodness_of_fit_ref 1.105
_refine_ls_hydrogen_treatment mixed
_refine_ls_matrix_type full
_refine_ls_number_parameters 325
_refine_ls_number_reflns 5516
_refine_ls_number_restraints 2
_refine_ls_restrained_S_all 1.118
_refine_ls_R_factor_all 0.0801
_refine_ls_R_factor_gt 0.0692
_refine_ls_shift/su_max 0.000
_refine_ls_shift/su_mean 0.000
_refine_ls_structure_factor_coef Fsqd
_refine_ls_weighting_details 'w=1/[\s^2^(Fo^2^)+(0.1228P)^2^+2.4698P] where P=(Fo^2^+2Fc^2^)/3'
_refine_ls_weighting_scheme calc
_refine_ls_wR_factor_gt 0.2036
_refine_ls_wR_factor_ref 0.2166
_reflns_Friedel_coverage 0.000
_reflns_number_gt 4653
_reflns_number_total 5516
_reflns_threshold_expression 'I > 2\s(I)'
_cod_data_source_file d5nj03282b2.cif
_cod_data_source_block by91
_cod_depositor_comments 'Adding full bibliography for 7064063--7064068.cif.'
_cod_original_cell_volume 1575.95(15)
_cod_database_code 7064065
_shelx_shelxl_version_number 2018/3
_shelx_space_group_comment
;
The symmetry employed for this shelxl refinement is uniquely defined
by the following loop, which should always be used as a source of
symmetry information in preference to the above space-group names.
They are only intended as comments.
;
_olex2_refinement_description
;
1. Twinned data refinement
 Scales: 0.9998(2)
 0.0002(2)
2. Fixed Uiso
 At 1.2 times of:
  All C(H) groups
 At 1.5 times of:
  All C(H,H,H) groups
3. Restrained distances
 O4-H4
 1.2 with sigma of 0.02
 H4-O4
 0.88 with sigma of 0.02
4.a Ternary CH refined with riding coordinates:
 C25(H25), C28(H28)
4.b Aromatic/amide H refined with riding coordinates:
 C1(H1), C2(H2), C3(H3), C5(H5), C6(H6), C8(H8), C13(H13), C14(H14), C16(H16),
 C21(H21), C22(H22), C23(H23)
4.c Fitted hexagon refined as free rotating group:
 C12(C13,C14,C15,C16,C11)
4.d Idealised Me refined as rotating group:
 C10(H10A,H10B,H10C), C17(H17A,H17B,H17C), C18(H18A,H18B,H18C), C26(H26A,H26B,
 H26C), C27(H27A,H27B,H27C), C29(H29A,H29B,H29C), C30(H30A,H30B,H30C)
;
_olex2_submission_special_instructions 'No special instructions were received'

loop_
_space_group_symop_operation_xyz
'x, y, z'
'-x, -y, -z'

loop_
_atom_site_label
_atom_site_type_symbol
_atom_site_fract_x
_atom_site_fract_y
_atom_site_fract_z
_atom_site_U_iso_or_equiv
_atom_site_adp_type
_atom_site_occupancy
_atom_site_site_symmetry_order
_atom_site_calc_flag
_atom_site_refinement_flags_posn
_atom_site_refinement_flags_adp
_atom_site_refinement_flags_occupancy
_atom_site_disorder_assembly
_atom_site_disorder_group
O4 O -0.04043(17) 0.57695(16) 0.53107(16) 0.0126(4) Uani 1 1 d D . . . .
Al1 Al -0.01329(7) 0.50005(7) 0.61026(6) 0.01044(19) Uani 1 1 d . . . . .
O1 O 0.12322(17) 0.54515(18) 0.71244(16) 0.0153(4) Uani 1 1 d . . . . .
O2 O -0.13256(18) 0.35463(17) 0.57644(17) 0.0172(4) Uani 1 1 d . . . . .
O3 O -0.1627(2) 0.73293(19) 0.65849(18) 0.0224(4) Uani 1 1 d . . . . .
N1 N -0.0868(2) 0.5987(2) 0.74138(19) 0.0130(4) Uani 1 1 d . . . . .
C1 C -0.3705(3) -0.0693(3) 0.5085(4) 0.0379(9) Uani 1 1 d . . . . .
H1 H -0.405270 -0.157703 0.478842 0.046 Uiso 1 1 calc R . . . .
C2 C -0.3810(3) 0.0133(3) 0.6194(4) 0.0381(9) Uani 1 1 d . . . . .
H2 H -0.423042 -0.018183 0.665914 0.046 Uiso 1 1 calc R . . . .
C3 C -0.3301(3) 0.1431(3) 0.6637(3) 0.0308(7) Uani 1 1 d . . . . .
H3 H -0.337788 0.199953 0.740180 0.037 Uiso 1 1 calc R . . . .
C4 C -0.2676(3) 0.1895(3) 0.5955(3) 0.0201(6) Uani 1 1 d . . . . .
C5 C -0.2576(3) 0.1048(3) 0.4837(3) 0.0326(8) Uani 1 1 d . . . . .
H5 H -0.214810 0.135438 0.436902 0.039 Uiso 1 1 calc R . . . .
C6 C -0.3099(4) -0.0248(3) 0.4400(4) 0.0413(9) Uani 1 1 d . . . . .
H6 H -0.303799 -0.082443 0.363120 0.050 Uiso 1 1 calc R . . . .
C7 C -0.2100(2) 0.3270(3) 0.6393(3) 0.0167(6) Uani 1 1 d . . . . .
C8 C -0.2355(3) 0.4170(3) 0.7351(3) 0.0193(6) Uani 1 1 d . . . . .
H8 H -0.295561 0.388965 0.773521 0.023 Uiso 1 1 calc R . . . .
C9 C -0.1780(3) 0.5498(3) 0.7811(2) 0.0164(5) Uani 1 1 d . . . . .
C10 C -0.2269(3) 0.6337(3) 0.8803(3) 0.0250(6) Uani 1 1 d . . . . .
H10A H -0.299653 0.580943 0.893765 0.038 Uiso 1 1 calc GR . . . .
H10B H -0.252658 0.687087 0.857826 0.038 Uiso 1 1 calc GR . . . .
H10C H -0.160087 0.687249 0.953725 0.038 Uiso 1 1 calc GR . . . .
C12 C -0.06000(16) 0.80211(15) 0.75551(14) 0.0191(6) Uani 1 1 d . . . . .
C13 C 0.0069(2) 0.93145(15) 0.80799(19) 0.0315(7) Uani 1 1 d G . . . .
H13 H -0.016261 0.977407 0.776949 0.038 Uiso 1 1 calc R . . . .
C14 C 0.10782(19) 0.99354(12) 0.9059(2) 0.0407(9) Uani 1 1 d G . . . .
H14 H 0.153575 1.081936 0.941777 0.049 Uiso 1 1 calc R . . . .
C15 C 0.14177(17) 0.92629(17) 0.95133(16) 0.0368(9) Uani 1 1 d G . . . .
C16 C 0.07483(17) 0.79695(17) 0.89884(16) 0.0256(7) Uani 1 1 d G . . . .
H16 H 0.098035 0.750992 0.929891 0.031 Uiso 1 1 calc R . . . .
C11 C -0.02605(16) 0.73486(12) 0.80093(15) 0.0163(5) Uani 1 1 d G . . . .
C17 C 0.2524(4) 0.9928(4) 1.0597(4) 0.0622(14) Uani 1 1 d . . . . .
H17A H 0.233954 0.952403 1.107746 0.093 Uiso 1 1 calc GR . . . .
H17B H 0.264472 1.082109 1.108264 0.093 Uiso 1 1 calc GR . . . .
H17C H 0.329547 0.986289 1.032282 0.093 Uiso 1 1 calc GR . . . .
C18 C -0.1953(4) 0.7974(4) 0.6042(3) 0.0400(9) Uani 1 1 d . . . . .
H18A H -0.263148 0.736461 0.532385 0.060 Uiso 1 1 calc GR . . . .
H18B H -0.121051 0.837860 0.582420 0.060 Uiso 1 1 calc GR . . . .
H18C H -0.223788 0.861938 0.660755 0.060 Uiso 1 1 calc GR . . . .
C19 C 0.2207(3) 0.5064(3) 0.7046(2) 0.0161(5) Uani 1 1 d . . . . .
C20 C 0.2146(3) 0.4098(3) 0.7292(3) 0.0236(6) Uani 1 1 d . . . . .
C21 C 0.3190(3) 0.3767(3) 0.7275(3) 0.0295(7) Uani 1 1 d . . . . .
H21 H 0.316161 0.312289 0.744542 0.035 Uiso 1 1 calc R . . . .
C22 C 0.4270(3) 0.4351(3) 0.7014(3) 0.0298(7) Uani 1 1 d . . . . .
H22 H 0.497563 0.411256 0.701265 0.036 Uiso 1 1 calc R . . . .
C23 C 0.4319(3) 0.5283(3) 0.6756(3) 0.0252(6) Uani 1 1 d . . . . .
H23 H 0.506001 0.567618 0.656924 0.030 Uiso 1 1 calc R . . . .
C24 C 0.3296(3) 0.5656(3) 0.6765(2) 0.0178(6) Uani 1 1 d . . . . .
C25 C 0.0954(3) 0.3472(4) 0.7579(4) 0.0380(8) Uani 1 1 d . . . . .
H25 H 0.021945 0.333194 0.701674 0.046 Uiso 1 1 calc R . . . .
C26 C 0.0878(5) 0.4365(6) 0.8859(5) 0.0656(14) Uani 1 1 d . . . . .
H26A H 0.160947 0.455600 0.943195 0.098 Uiso 1 1 calc GR . . . .
H26B H 0.010017 0.395375 0.903004 0.098 Uiso 1 1 calc GR . . . .
H26C H 0.087746 0.515223 0.892650 0.098 Uiso 1 1 calc GR . . . .
C27 C 0.0812(5) 0.2196(5) 0.7419(6) 0.0656(14) Uani 1 1 d . . . . .
H27A H 0.083138 0.162821 0.659702 0.098 Uiso 1 1 calc GR . . . .
H27B H 0.000649 0.183233 0.758339 0.098 Uiso 1 1 calc GR . . . .
H27C H 0.150824 0.230298 0.797324 0.098 Uiso 1 1 calc GR . . . .
C28 C 0.3345(3) 0.6705(3) 0.6521(3) 0.0212(6) Uani 1 1 d . . . . .
H28 H 0.246843 0.649799 0.612667 0.025 Uiso 1 1 calc R . . . .
C29 C 0.3735(4) 0.7969(3) 0.7680(4) 0.0475(10) Uani 1 1 d . . . . .
H29A H 0.315863 0.789379 0.819713 0.071 Uiso 1 1 calc GR . . . .
H29B H 0.369892 0.861656 0.750289 0.071 Uiso 1 1 calc GR . . . .
H29C H 0.459868 0.820961 0.808713 0.071 Uiso 1 1 calc GR . . . .
C30 C 0.4190(4) 0.6814(4) 0.5679(4) 0.0426(9) Uani 1 1 d . . . . .
H30A H 0.507280 0.710649 0.607284 0.064 Uiso 1 1 calc GR . . . .
H30B H 0.408828 0.742164 0.546972 0.064 Uiso 1 1 calc GR . . . .
H30C H 0.395168 0.598595 0.495278 0.064 Uiso 1 1 calc GR . . . .
H4 H -0.102(3) 0.621(4) 0.542(4) 0.054(13) Uiso 1 1 d D . . . .

loop_
_atom_site_aniso_label
_atom_site_aniso_U_11
_atom_site_aniso_U_22
_atom_site_aniso_U_33
_atom_site_aniso_U_23
_atom_site_aniso_U_13
_atom_site_aniso_U_12
O4 0.0151(9) 0.0123(9) 0.0140(9) 0.0067(7) 0.0063(7) 0.0091(7)
Al1 0.0101(4) 0.0094(4) 0.0118(4) 0.0050(3) 0.0039(3) 0.0041(3)
O1 0.0138(9) 0.0200(10) 0.0157(9) 0.0092(8) 0.0046(7) 0.0103(8)
O2 0.0184(10) 0.0112(9) 0.0202(10) 0.0073(8) 0.0094(8) 0.0040(7)
O3 0.0276(11) 0.0194(10) 0.0227(10) 0.0095(9) 0.0035(8) 0.0142(9)
N1 0.0128(10) 0.0116(10) 0.0132(10) 0.0052(9) 0.0028(8) 0.0050(9)
C1 0.0275(17) 0.0186(16) 0.071(3) 0.0273(18) 0.0101(17) 0.0057(13)
C2 0.0327(18) 0.0305(18) 0.065(2) 0.0366(19) 0.0170(17) 0.0078(15)
C3 0.0318(17) 0.0257(16) 0.0455(19) 0.0258(15) 0.0168(15) 0.0101(14)
C4 0.0140(13) 0.0175(14) 0.0348(16) 0.0175(13) 0.0085(12) 0.0059(11)
C5 0.0337(17) 0.0183(15) 0.047(2) 0.0174(15) 0.0201(15) 0.0090(13)
C6 0.047(2) 0.0167(16) 0.057(2) 0.0147(16) 0.0205(18) 0.0125(15)
C7 0.0120(12) 0.0187(14) 0.0265(14) 0.0164(12) 0.0074(11) 0.0061(11)
C8 0.0189(14) 0.0226(14) 0.0249(14) 0.0169(12) 0.0132(11) 0.0091(11)
C9 0.0169(13) 0.0195(13) 0.0164(13) 0.0092(11) 0.0053(10) 0.0110(11)
C10 0.0273(16) 0.0267(15) 0.0247(15) 0.0119(13) 0.0179(13) 0.0148(13)
C12 0.0205(14) 0.0151(13) 0.0183(13) 0.0048(11) 0.0085(11) 0.0082(11)
C13 0.0371(18) 0.0140(14) 0.0391(18) 0.0092(14) 0.0137(15) 0.0108(13)
C14 0.0316(18) 0.0132(15) 0.048(2) -0.0024(15) 0.0116(16) 0.0016(13)
C15 0.0187(16) 0.0274(17) 0.0292(17) -0.0088(14) 0.0007(13) 0.0046(13)
C16 0.0190(14) 0.0256(15) 0.0185(14) -0.0003(12) 0.0029(12) 0.0106(12)
C11 0.0146(13) 0.0140(13) 0.0149(13) 0.0020(11) 0.0065(10) 0.0070(11)
C17 0.029(2) 0.047(2) 0.045(2) -0.019(2) -0.0139(18) 0.0069(18)
C18 0.063(2) 0.0375(19) 0.0334(18) 0.0201(16) 0.0076(17) 0.0334(19)
C19 0.0176(13) 0.0183(13) 0.0116(12) 0.0049(11) 0.0026(10) 0.0105(11)
C20 0.0242(15) 0.0296(16) 0.0244(15) 0.0161(13) 0.0056(12) 0.0151(13)
C21 0.0344(18) 0.0338(17) 0.0295(16) 0.0168(14) 0.0055(14) 0.0235(15)
C22 0.0242(16) 0.0368(18) 0.0287(16) 0.0106(14) 0.0033(13) 0.0222(14)
C23 0.0169(14) 0.0311(16) 0.0235(15) 0.0092(13) 0.0039(11) 0.0117(12)
C24 0.0145(13) 0.0207(14) 0.0134(12) 0.0045(11) 0.0011(10) 0.0078(11)
C25 0.0342(18) 0.053(2) 0.060(2) 0.047(2) 0.0204(17) 0.0251(17)
C26 0.084(4) 0.094(4) 0.079(3) 0.070(3) 0.058(3) 0.060(3)
C27 0.062(3) 0.065(3) 0.113(4) 0.072(3) 0.034(3) 0.030(2)
C28 0.0130(13) 0.0220(14) 0.0244(15) 0.0107(13) 0.0015(11) 0.0037(11)
C29 0.061(3) 0.0230(17) 0.038(2) 0.0060(16) -0.0029(18) 0.0093(17)
C30 0.0356(19) 0.058(2) 0.061(2) 0.046(2) 0.0276(18) 0.0235(18)

loop_
_atom_type_symbol
_atom_type_description
_atom_type_scat_dispersion_real
_atom_type_scat_dispersion_imag
_atom_type_scat_source
C C 0.0033 0.0016 'International Tables Vol C Tables 4.2.6.8 and 6.1.1.4'
H H 0.0000 0.0000 'International Tables Vol C Tables 4.2.6.8 and 6.1.1.4'
Al Al 0.0645 0.0514 'International Tables Vol C Tables 4.2.6.8 and 6.1.1.4'
N N 0.0061 0.0033 'International Tables Vol C Tables 4.2.6.8 and 6.1.1.4'
O O 0.0106 0.0060 'International Tables Vol C Tables 4.2.6.8 and 6.1.1.4'

loop_
_geom_angle_atom_site_label_1
_geom_angle_atom_site_label_2
_geom_angle_atom_site_label_3
_geom_angle
_geom_angle_site_symmetry_1
_geom_angle_site_symmetry_3
_geom_angle_publ_flag
Al1 O4 Al1 103.85(9) . 2_566 ?
Al1 O4 H4 125(3) 2_566 . ?
Al1 O4 H4 127(3) . . ?
O4 Al1 O4 76.15(9) . 2_566 ?
O4 Al1 Al1 37.27(6) 2_566 2_566 ?
O4 Al1 Al1 38.88(6) . 2_566 ?
O4 Al1 N1 90.71(9) . . ?
O4 Al1 N1 166.64(9) 2_566 . ?
O1 Al1 O4 128.05(9) . . ?
O1 Al1 O4 98.37(9) . 2_566 ?
O1 Al1 Al1 118.59(7) . 2_566 ?
O1 Al1 O2 113.49(10) . . ?
O1 Al1 N1 91.62(9) . . ?
O2 Al1 O4 92.63(9) . 2_566 ?
O2 Al1 O4 118.32(9) . . ?
O2 Al1 Al1 109.00(7) . 2_566 ?
O2 Al1 N1 91.49(9) . . ?
N1 Al1 Al1 129.55(8) . 2_566 ?
C19 O1 Al1 133.90(17) . . ?
C7 O2 Al1 130.95(18) . . ?
C12 O3 C18 117.7(2) . . ?
C9 N1 Al1 125.12(18) . . ?
C9 N1 C11 118.7(2) . . ?
C11 N1 Al1 116.06(15) . . ?
C2 C1 H1 119.8 . . ?
C2 C1 C6 120.5(3) . . ?
C6 C1 H1 119.8 . . ?
C1 C2 H2 119.9 . . ?
C1 C2 C3 120.2(3) . . ?
C3 C2 H2 119.9 . . ?
C2 C3 H3 120.0 . . ?
C2 C3 C4 119.9(3) . . ?
C4 C3 H3 120.0 . . ?
C3 C4 C7 122.1(3) . . ?
C5 C4 C3 119.2(3) . . ?
C5 C4 C7 118.7(3) . . ?
C4 C5 H5 119.9 . . ?
C4 C5 C6 120.3(3) . . ?
C6 C5 H5 119.9 . . ?
C1 C6 C5 119.9(4) . . ?
C1 C6 H6 120.0 . . ?
C5 C6 H6 120.0 . . ?
O2 C7 C4 113.5(2) . . ?
O2 C7 C8 122.9(2) . . ?
C8 C7 C4 123.6(2) . . ?
C7 C8 H8 117.7 . . ?
C7 C8 C9 124.5(2) . . ?
C9 C8 H8 117.7 . . ?
N1 C9 C8 122.5(2) . . ?
N1 C9 C10 120.6(2) . . ?
C8 C9 C10 116.8(2) . . ?
C9 C10 H10A 109.5 . . ?
C9 C10 H10B 109.5 . . ?
C9 C10 H10C 109.5 . . ?
H10A C10 H10B 109.5 . . ?
H10A C10 H10C 109.5 . . ?
H10B C10 H10C 109.5 . . ?
O3 C12 C13 123.81(14) . . ?
O3 C12 C11 116.18(14) . . ?
C13 C12 C11 120.0 . . ?
C12 C13 H13 120.0 . . ?
C14 C13 C12 120.0 . . ?
C14 C13 H13 120.0 . . ?
C13 C14 H14 120.0 . . ?
C13 C14 C15 120.0 . . ?
C15 C14 H14 120.0 . . ?
C14 C15 C17 121.0(3) . . ?
C16 C15 C14 120.0 . . ?
C16 C15 C17 119.0(3) . . ?
C15 C16 H16 120.0 . . ?
C15 C16 C11 120.0 . . ?
C11 C16 H16 120.0 . . ?
C12 C11 N1 120.91(14) . . ?
C16 C11 N1 118.85(14) . . ?
C16 C11 C12 120.0 . . ?
C15 C17 H17A 109.5 . . ?
C15 C17 H17B 109.5 . . ?
C15 C17 H17C 109.5 . . ?
H17A C17 H17B 109.5 . . ?
H17A C17 H17C 109.5 . . ?
H17B C17 H17C 109.5 . . ?
O3 C18 H18A 109.5 . . ?
O3 C18 H18B 109.5 . . ?
O3 C18 H18C 109.5 . . ?
H18A C18 H18B 109.5 . . ?
H18A C18 H18C 109.5 . . ?
H18B C18 H18C 109.5 . . ?
O1 C19 C20 119.5(3) . . ?
O1 C19 C24 119.9(2) . . ?
C24 C19 C20 120.5(3) . . ?
C19 C20 C25 119.1(3) . . ?
C21 C20 C19 118.5(3) . . ?
C21 C20 C25 122.4(3) . . ?
C20 C21 H21 119.2 . . ?
C22 C21 C20 121.6(3) . . ?
C22 C21 H21 119.2 . . ?
C21 C22 H22 120.1 . . ?
C21 C22 C23 119.8(3) . . ?
C23 C22 H22 120.1 . . ?
C22 C23 H23 119.5 . . ?
C22 C23 C24 121.0(3) . . ?
C24 C23 H23 119.5 . . ?
C19 C24 C28 119.5(2) . . ?
C23 C24 C19 118.7(3) . . ?
C23 C24 C28 121.8(3) . . ?
C20 C25 H25 107.4 . . ?
C20 C25 C26 110.3(4) . . ?
C20 C25 C27 114.0(3) . . ?
C26 C25 H25 107.4 . . ?
C27 C25 H25 107.4 . . ?
C27 C25 C26 110.1(4) . . ?
C25 C26 H26A 109.5 . . ?
C25 C26 H26B 109.5 . . ?
C25 C26 H26C 109.5 . . ?
H26A C26 H26B 109.5 . . ?
H26A C26 H26C 109.5 . . ?
H26B C26 H26C 109.5 . . ?
C25 C27 H27A 109.5 . . ?
C25 C27 H27B 109.5 . . ?
C25 C27 H27C 109.5 . . ?
H27A C27 H27B 109.5 . . ?
H27A C27 H27C 109.5 . . ?
H27B C27 H27C 109.5 . . ?
C24 C28 H28 107.2 . . ?
C24 C28 C29 111.1(3) . . ?
C24 C28 C30 113.5(3) . . ?
C29 C28 H28 107.2 . . ?
C30 C28 H28 107.2 . . ?
C30 C28 C29 110.4(3) . . ?
C28 C29 H29A 109.5 . . ?
C28 C29 H29B 109.5 . . ?
C28 C29 H29C 109.5 . . ?
H29A C29 H29B 109.5 . . ?
H29A C29 H29C 109.5 . . ?
H29B C29 H29C 109.5 . . ?
C28 C30 H30A 109.5 . . ?
C28 C30 H30B 109.5 . . ?
C28 C30 H30C 109.5 . . ?
H30A C30 H30B 109.5 . . ?
H30A C30 H30C 109.5 . . ?
H30B C30 H30C 109.5 . . ?

loop_
_geom_bond_atom_site_label_1
_geom_bond_atom_site_label_2
_geom_bond_distance
_geom_bond_site_symmetry_2
_geom_bond_publ_flag
O4 Al1 1.8111(19) . ?
O4 Al1 1.8774(19) 2_566 ?
O4 H4 1.013(14) . ?
Al1 Al1 2.9038(15) 2_566 ?
Al1 O1 1.7517(19) . ?
Al1 O2 1.7781(19) . ?
Al1 N1 2.002(2) . ?
O1 C19 1.349(3) . ?
O2 C7 1.314(3) . ?
O3 C12 1.389(2) . ?
O3 C18 1.435(4) . ?
N1 C9 1.305(4) . ?
N1 C11 1.446(2) . ?
C1 H1 0.9500 . ?
C1 C2 1.375(6) . ?
C1 C6 1.378(6) . ?
C2 H2 0.9500 . ?
C2 C3 1.392(5) . ?
C3 H3 0.9500 . ?
C3 C4 1.398(4) . ?
C4 C5 1.389(5) . ?
C4 C7 1.485(4) . ?
C5 H5 0.9500 . ?
C5 C6 1.393(5) . ?
C6 H6 0.9500 . ?
C7 C8 1.370(4) . ?
C8 H8 0.9500 . ?
C8 C9 1.427(4) . ?
C9 C10 1.514(4) . ?
C10 H10A 0.9800 . ?
C10 H10B 0.9800 . ?
C10 H10C 0.9800 . ?
C12 C13 1.3900 . ?
C12 C11 1.3900 . ?
C13 H13 0.9500 . ?
C13 C14 1.3900 . ?
C14 H14 0.9500 . ?
C14 C15 1.3900 . ?
C15 C16 1.3900 . ?
C15 C17 1.535(4) . ?
C16 H16 0.9500 . ?
C16 C11 1.3900 . ?
C17 H17A 0.9800 . ?
C17 H17B 0.9800 . ?
C17 H17C 0.9800 . ?
C18 H18A 0.9800 . ?
C18 H18B 0.9800 . ?
C18 H18C 0.9800 . ?
C19 C20 1.411(4) . ?
C19 C24 1.408(4) . ?
C20 C21 1.388(4) . ?
C20 C25 1.516(5) . ?
C21 H21 0.9500 . ?
C21 C22 1.383(5) . ?
C22 H22 0.9500 . ?
C22 C23 1.383(5) . ?
C23 H23 0.9500 . ?
C23 C24 1.397(4) . ?
C24 C28 1.518(4) . ?
C25 H25 1.0000 . ?
C25 C26 1.546(7) . ?
C25 C27 1.518(5) . ?
C26 H26A 0.9800 . ?
C26 H26B 0.9800 . ?
C26 H26C 0.9800 . ?
C27 H27A 0.9800 . ?
C27 H27B 0.9800 . ?
C27 H27C 0.9800 . ?
C28 H28 1.0000 . ?
C28 C29 1.522(5) . ?
C28 C30 1.522(4) . ?
C29 H29A 0.9800 . ?
C29 H29B 0.9800 . ?
C29 H29C 0.9800 . ?
C30 H30A 0.9800 . ?
C30 H30B 0.9800 . ?
C30 H30C 0.9800 . ?

loop_
_twin_individual_id
_twin_individual_mass_fraction_refined
1 0.9998(2)
2 0.0002(2)
